data_2227972
loop_
_publ_author_name
'Zhuang, Xiaomei'
'Long, Qingping'
'Wang, Jun'

_publ_section_title
;
 Poly[[[\m~3~-<i>N</i>'-(carboxymethyl)ethylenediamine-<i>N</i>,<i>N</i>,<i>N</i>'-triacetato]dysprosium(III)]
 trihydrate]
;
_journal_coeditor_code RZ2501
_journal_issue 11
_journal_name_full 'Acta Crystallographica Section E'
_journal_page_first m1436
_journal_paper_doi 10.1107/S1600536810041784
_journal_volume 66
_journal_year 2010
_chemical_formula_iupac '[Dy (C10 H13 N2 O8)], 3H2 O'
_chemical_formula_moiety 'C10 H13 Dy N2 O8, 3(H2 O)'
_chemical_formula_sum 'C10 H19 Dy N2 O11'
_chemical_formula_weight 505.77
_chemical_name_systematic
;
Poly[[[\m~3~-<i>N</i>'-(carboxymethyl)ethylenediamine-
<i>N</i>,<i>N</i>,<i>N</i>'-triacetato]dysprosium(III)] trihydrate]
;
_space_group_IT_number 61
_symmetry_cell_setting orthorhombic
_symmetry_space_group_name_Hall '-P 2ac 2ab'
_symmetry_space_group_name_H-M 'P b c a'
_atom_sites_solution_hydrogens geom
_atom_sites_solution_primary direct
_atom_sites_solution_secondary difmap
_audit_creation_method SHELXL-97
_cell_angle_alpha 90.00
_cell_angle_beta 90.00
_cell_angle_gamma 90.00
_cell_formula_units_Z 8
_cell_length_a 13.3835(5)
_cell_length_b 13.0127(4)
_cell_length_c 18.6943(7)
_cell_measurement_reflns_used 4800
_cell_measurement_temperature 296(2)
_cell_measurement_theta_max 28.00
_cell_measurement_theta_min 1.36
_cell_volume 3255.7(2)
_computing_cell_refinement 'SAINT (Bruker, 2004)'
_computing_data_collection 'APEX2 (Bruker, 2004)'
_computing_data_reduction 'SAINT (Bruker, 2004)'
_computing_molecular_graphics 'SHELXTL (Sheldrick, 2008)'
_computing_publication_material 'SHELXTL (Sheldrick, 2008)'
_computing_structure_refinement 'SHELXL97 (Sheldrick, 2008)'
_computing_structure_solution 'SHELXS97 (Sheldrick, 2008)'
_diffrn_ambient_temperature 296(2)
_diffrn_measured_fraction_theta_full 1.000
_diffrn_measured_fraction_theta_max 1.000
_diffrn_measurement_device_type 'Bruker APEXII area-detector diffractometer'
_diffrn_measurement_method '\f and \w scan'
_diffrn_radiation_monochromator graphite
_diffrn_radiation_source 'fine-focus sealed tube'
_diffrn_radiation_type MoK\a
_diffrn_radiation_wavelength 0.71073
_diffrn_reflns_av_R_equivalents 0.0339
_diffrn_reflns_av_sigmaI/netI 0.0252
_diffrn_reflns_limit_h_max 16
_diffrn_reflns_limit_h_min -13
_diffrn_reflns_limit_k_max 16
_diffrn_reflns_limit_k_min -16
_diffrn_reflns_limit_l_max 20
_diffrn_reflns_limit_l_min -22
_diffrn_reflns_number 19825
_diffrn_reflns_theta_full 26.00
_diffrn_reflns_theta_max 26.00
_diffrn_reflns_theta_min 2.18
_exptl_absorpt_coefficient_mu 4.650
_exptl_absorpt_correction_T_max 0.4882
_exptl_absorpt_correction_T_min 0.3894
_exptl_absorpt_correction_type multi-scan
_exptl_absorpt_process_details '(SADABS; Sheldrick, 2008)'
_exptl_crystal_colour colourless
_exptl_crystal_density_diffrn 2.064
_exptl_crystal_density_method 'not measured'
_exptl_crystal_description block
_exptl_crystal_F_000 1976
_exptl_crystal_size_max 0.25
_exptl_crystal_size_mid 0.19
_exptl_crystal_size_min 0.18
_refine_diff_density_max 0.736
_refine_diff_density_min -0.691
_refine_ls_extinction_method none
_refine_ls_goodness_of_fit_ref 1.070
_refine_ls_hydrogen_treatment constr
_refine_ls_matrix_type full
_refine_ls_number_parameters 217
_refine_ls_number_reflns 3192
_refine_ls_number_restraints 0
_refine_ls_restrained_S_all 1.070
_refine_ls_R_factor_all 0.0405
_refine_ls_R_factor_gt 0.0240
_refine_ls_shift/su_max 0.001
_refine_ls_shift/su_mean 0.000
_refine_ls_structure_factor_coef Fsqd
_refine_ls_weighting_details 'calc w=1/[\s^2^(Fo^2^)+(0.0239P)^2^+3.1993P] where P=(Fo^2^+2Fc^2^)/3'
_refine_ls_weighting_scheme calc
_refine_ls_wR_factor_gt 0.0561
_refine_ls_wR_factor_ref 0.0608
_reflns_number_gt 2230
_reflns_number_total 3192
_reflns_threshold_expression >2sigma(I)
_cod_data_source_file rz2501.cif
_cod_data_source_block I
_cod_database_code 2227972
_cod_database_fobs_code 2227972

loop_
_symmetry_equiv_pos_as_xyz
'x, y, z'
'-x+1/2, -y, z+1/2'
'-x, y+1/2, -z+1/2'
'x+1/2, -y+1/2, -z'
'-x, -y, -z'
'x-1/2, y, -z-1/2'
'x, -y-1/2, z-1/2'
'-x-1/2, y-1/2, z'

loop_
_atom_site_type_symbol
_atom_site_label
_atom_site_fract_x
_atom_site_fract_y
_atom_site_fract_z
_atom_site_U_iso_or_equiv
_atom_site_adp_type
_atom_site_calc_flag
_atom_site_refinement_flags
_atom_site_occupancy
_atom_site_disorder_assembly
_atom_site_disorder_group
Dy Dy1 0.195820(13) 0.546220(11) 0.248589(10) 0.01538(8) Uani d . 1 . .
N N1 0.1266(2) 0.6990(2) 0.32682(16) 0.0170(7) Uani d . 1 . .
N N2 0.0619(2) 0.6517(2) 0.17784(16) 0.0167(7) Uani d . 1 . .
C C4 0.1889(3) 0.5806(3) 0.4196(2) 0.0220(10) Uani d . 1 . .
C C3 0.1109(3) 0.6609(3) 0.4002(2) 0.0219(9) Uani d . 1 . .
H H3A 0.0448 0.6310 0.4040 0.026 Uiso calc R 1 . .
H H3B 0.1149 0.7178 0.4335 0.026 Uiso calc R 1 . .
C C2 0.1622(3) 0.5832(3) 0.0792(2) 0.0245(10) Uani d . 1 . .
C C1 0.0980(3) 0.6704(3) 0.1040(2) 0.0231(10) Uani d . 1 . .
H H1A 0.1362 0.7337 0.1027 0.028 Uiso calc R 1 . .
H H1B 0.0414 0.6779 0.0721 0.028 Uiso calc R 1 . .
C C6 0.0396(3) 0.7507(3) 0.2145(2) 0.0187(9) Uani d . 1 . .
H H6A -0.0229 0.7778 0.1964 0.022 Uiso calc R 1 . .
H H6B 0.0918 0.7998 0.2033 0.022 Uiso calc R 1 . .
C C5 0.0323(3) 0.7387(3) 0.2951(2) 0.0195(9) Uani d . 1 . .
H H5A 0.0166 0.8048 0.3163 0.023 Uiso calc R 1 . .
H H5B -0.0217 0.6918 0.3064 0.023 Uiso calc R 1 . .
O O2 0.1990(2) 0.5221(2) 0.12204(15) 0.0305(8) Uani d . 1 . .
O O4 0.2355(2) 0.5364(2) 0.36996(14) 0.0258(7) Uani d . 1 . .
O O3 0.2014(2) 0.5610(2) 0.48468(15) 0.0375(8) Uani d . 1 . .
O O1 0.1763(3) 0.5794(3) 0.01143(16) 0.0444(9) Uani d . 1 . .
H H1 0.2118 0.5300 0.0018 0.067 Uiso calc R 1 . .
C C8 0.2652(3) 0.7845(3) 0.2596(2) 0.0187(9) Uani d . 1 . .
C C7 0.2041(3) 0.7799(3) 0.3277(2) 0.0204(9) Uani d . 1 . .
H H7A 0.2487 0.7677 0.3677 0.024 Uiso calc R 1 . .
H H7B 0.1722 0.8459 0.3352 0.024 Uiso calc R 1 . .
O O5 0.2750(2) 0.70278(19) 0.22414(15) 0.0228(6) Uani d . 1 . .
C C10 -0.0465(3) 0.5264(3) 0.2434(2) 0.0180(9) Uani d . 1 . .
C C9 -0.0296(3) 0.5873(3) 0.1748(2) 0.0219(9) Uani d . 1 . .
H H9A -0.0243 0.5399 0.1349 0.026 Uiso calc R 1 . .
H H9B -0.0870 0.6312 0.1663 0.026 Uiso calc R 1 . .
O O6 0.03078(19) 0.4997(2) 0.27769(15) 0.0218(6) Uani d . 1 . .
O O7 0.30708(18) 0.86679(19) 0.24311(14) 0.0243(7) Uani d . 1 . .
O O8 -0.13277(19) 0.50137(19) 0.26058(14) 0.0216(6) Uani d . 1 . .
O O1W 0.9746(4) 0.4386(3) 0.4225(2) 0.0840(14) Uani d . 1 . .
H H2W 0.9668 0.4475 0.3780 0.126 Uiso d R 1 . .
H H1W 0.9200 0.4478 0.4441 0.126 Uiso d R 1 . .
O O2W 0.8853(3) 0.7777(3) 0.0541(2) 0.0798(13) Uani d . 1 . .
H H3W 0.8606 0.7769 0.0133 0.096 Uiso d R 1 . .
H H4W 0.9063 0.8364 0.0649 0.096 Uiso d R 1 . .
O O3W 0.3282(4) 0.7889(3) 0.0831(2) 0.0966(16) Uani d . 1 . .
H H6W 0.2814 0.8319 0.0909 0.145 Uiso d R 1 . .
H H5W 0.3833 0.8247 0.0785 0.145 Uiso d R 1 . .

loop_
_atom_site_aniso_label
_atom_site_aniso_U_11
_atom_site_aniso_U_22
_atom_site_aniso_U_33
_atom_site_aniso_U_12
_atom_site_aniso_U_13
_atom_site_aniso_U_23
Dy1 0.01199(11) 0.01112(10) 0.02303(12) 0.00043(6) 0.00005(9) -0.00001(9)
N1 0.0157(17) 0.0155(15) 0.0197(18) 0.0009(14) -0.0011(14) 0.0026(14)
N2 0.0193(18) 0.0153(16) 0.0156(17) 0.0010(14) 0.0044(14) 0.0002(14)
C4 0.023(2) 0.020(2) 0.022(2) 0.0000(18) -0.0041(19) 0.0008(18)
C3 0.025(2) 0.025(2) 0.016(2) -0.0007(19) 0.0048(18) -0.0006(18)
C2 0.024(2) 0.029(2) 0.020(2) 0.002(2) 0.005(2) -0.0044(19)
C1 0.024(2) 0.023(2) 0.022(2) 0.0052(19) 0.0024(18) 0.0024(18)
C6 0.015(2) 0.0148(19) 0.027(2) 0.0073(17) -0.0028(18) 0.0023(17)
C5 0.017(2) 0.0167(19) 0.025(2) 0.0043(17) 0.0026(18) -0.0020(17)
O2 0.042(2) 0.0291(16) 0.0204(16) 0.0182(14) 0.0014(14) -0.0032(13)
O4 0.0253(17) 0.0287(16) 0.0233(16) 0.0092(14) -0.0022(14) 0.0028(13)
O3 0.046(2) 0.048(2) 0.0180(16) 0.0207(16) -0.0026(14) 0.0043(15)
O1 0.059(2) 0.048(2) 0.0260(18) 0.0262(18) 0.0108(16) 0.0033(16)
C8 0.0086(18) 0.0125(18) 0.035(3) 0.0022(15) -0.0059(18) 0.0031(18)
C7 0.023(2) 0.0147(19) 0.023(2) -0.0004(17) -0.0021(18) -0.0029(17)
O5 0.0212(15) 0.0139(14) 0.0332(16) -0.0004(12) 0.0088(13) -0.0013(12)
C10 0.017(2) 0.0103(16) 0.026(2) 0.0009(15) -0.0007(19) -0.0050(17)
C9 0.017(2) 0.025(2) 0.023(2) -0.0019(18) -0.0044(18) 0.0021(18)
O6 0.0114(14) 0.0188(13) 0.0352(16) 0.0000(12) -0.0021(13) 0.0088(13)
O7 0.0177(15) 0.0116(12) 0.0437(18) -0.0019(11) 0.0034(14) 0.0005(14)
O8 0.0077(14) 0.0187(12) 0.0383(18) -0.0011(11) 0.0011(12) 0.0039(13)
O1W 0.109(4) 0.097(3) 0.046(3) -0.014(3) 0.024(3) 0.002(2)
O2W 0.062(3) 0.113(4) 0.064(3) 0.018(3) -0.004(2) 0.017(3)
O3W 0.127(5) 0.084(3) 0.079(3) 0.007(3) 0.011(3) -0.003(3)

loop_
_atom_type_symbol
_atom_type_description
_atom_type_scat_dispersion_real
_atom_type_scat_dispersion_imag
_atom_type_scat_source
C C 0.0033 0.0016 'International Tables Vol C Tables 4.2.6.8 and 6.1.1.4'
H H 0.0000 0.0000 'International Tables Vol C Tables 4.2.6.8 and 6.1.1.4'
N N 0.0061 0.0033 'International Tables Vol C Tables 4.2.6.8 and 6.1.1.4'
O O 0.0106 0.0060 'International Tables Vol C Tables 4.2.6.8 and 6.1.1.4'
Dy Dy -0.1892 4.4098 'International Tables Vol C Tables 4.2.6.8 and 6.1.1.4'

loop_
_geom_angle_atom_site_label_1
_geom_angle_atom_site_label_2
_geom_angle_atom_site_label_3
_geom_angle_site_symmetry_1
_geom_angle_site_symmetry_3
_geom_angle
_geom_angle_publ_flag
O4 Dy1 O7 . 8_655 89.53(9) ?
O4 Dy1 O5 . . 97.72(10) ?
O7 Dy1 O5 8_655 . 150.23(9) ?
O4 Dy1 O6 . . 88.56(10) ?
O7 Dy1 O6 8_655 . 74.80(9) ?
O5 Dy1 O6 . . 133.90(9) ?
O4 Dy1 O8 . 6_656 80.61(10) ?
O7 Dy1 O8 8_655 6_656 76.54(8) ?
O5 Dy1 O8 . 6_656 76.25(9) ?
O6 Dy1 O8 . 6_656 149.38(9) ?
O4 Dy1 O2 . . 162.25(10) ?
O7 Dy1 O2 8_655 . 79.94(10) ?
O5 Dy1 O2 . . 85.01(10) ?
O6 Dy1 O2 . . 102.22(10) ?
O8 Dy1 O2 6_656 . 83.05(9) ?
O4 Dy1 N2 . . 132.53(9) ?
O7 Dy1 N2 8_655 . 119.38(9) ?
O5 Dy1 N2 . . 75.81(10) ?
O6 Dy1 N2 . . 66.98(9) ?
O8 Dy1 N2 6_656 . 138.99(9) ?
O2 Dy1 N2 . . 65.17(9) ?
O4 Dy1 N1 . . 65.28(9) ?
O7 Dy1 N1 8_655 . 140.53(9) ?
O5 Dy1 N1 . . 67.10(9) ?
O6 Dy1 N1 . . 74.70(10) ?
O8 Dy1 N1 6_656 . 124.40(9) ?
O2 Dy1 N1 . . 130.94(9) ?
N2 Dy1 N1 . . 69.15(9) ?
C3 N1 C7 . . 109.2(3) ?
C3 N1 C5 . . 111.5(3) ?
C7 N1 C5 . . 110.7(3) ?
C3 N1 Dy1 . . 108.2(2) ?
C7 N1 Dy1 . . 107.3(2) ?
C5 N1 Dy1 . . 109.8(2) ?
C1 N2 C9 . . 109.0(3) ?
C1 N2 C6 . . 110.6(3) ?
C9 N2 C6 . . 109.9(3) ?
C1 N2 Dy1 . . 109.4(2) ?
C9 N2 Dy1 . . 106.7(2) ?
C6 N2 Dy1 . . 111.0(2) ?
O4 C4 O3 . . 123.9(4) ?
O4 C4 C3 . . 118.5(4) ?
O3 C4 C3 . . 117.6(4) ?
N1 C3 C4 . . 110.9(3) ?
N1 C3 H3A . . 109.5 ?
C4 C3 H3A . . 109.5 ?
N1 C3 H3B . . 109.5 ?
C4 C3 H3B . . 109.5 ?
H3A C3 H3B . . 108.1 ?
O2 C2 O1 . . 124.0(4) ?
O2 C2 C1 . . 121.2(4) ?
O1 C2 C1 . . 114.8(4) ?
N2 C1 C2 . . 110.6(3) ?
N2 C1 H1A . . 109.5 ?
C2 C1 H1A . . 109.5 ?
N2 C1 H1B . . 109.5 ?
C2 C1 H1B . . 109.5 ?
H1A C1 H1B . . 108.1 ?
N2 C6 C5 . . 112.4(3) ?
N2 C6 H6A . . 109.1 ?
C5 C6 H6A . . 109.1 ?
N2 C6 H6B . . 109.1 ?
C5 C6 H6B . . 109.1 ?
H6A C6 H6B . . 107.9 ?
N1 C5 C6 . . 112.1(3) ?
N1 C5 H5A . . 109.2 ?
C6 C5 H5A . . 109.2 ?
N1 C5 H5B . . 109.2 ?
C6 C5 H5B . . 109.2 ?
H5A C5 H5B . . 107.9 ?
C2 O2 Dy1 . . 123.5(3) ?
C4 O4 Dy1 . . 125.5(3) ?
C2 O1 H1 . . 109.5 ?
O7 C8 O5 . . 123.1(4) ?
O7 C8 C7 . . 119.0(3) ?
O5 C8 C7 . . 117.8(3) ?
N1 C7 C8 . . 113.4(3) ?
N1 C7 H7A . . 108.9 ?
C8 C7 H7A . . 108.9 ?
N1 C7 H7B . . 108.9 ?
C8 C7 H7B . . 108.9 ?
H7A C7 H7B . . 107.7 ?
C8 O5 Dy1 . . 125.7(2) ?
O8 C10 O6 . . 123.8(4) ?
O8 C10 C9 . . 119.4(3) ?
O6 C10 C9 . . 116.7(3) ?
N2 C9 C10 . . 112.5(3) ?
N2 C9 H9A . . 109.1 ?
C10 C9 H9A . . 109.1 ?
N2 C9 H9B . . 109.1 ?
C10 C9 H9B . . 109.1 ?
H9A C9 H9B . . 107.8 ?
C10 O6 Dy1 . . 125.4(2) ?
C8 O7 Dy1 . 8_665 147.0(2) ?
C10 O8 Dy1 . 6_556 144.6(2) ?
H2W O1W H1W . . 110.2 ?
H3W O2W H4W . . 111.4 ?
H6W O3W H5W . . 106.7 ?

loop_
_geom_bond_atom_site_label_1
_geom_bond_atom_site_label_2
_geom_bond_site_symmetry_2
_geom_bond_distance
_geom_bond_publ_flag
Dy1 O4 . 2.334(3) ?
Dy1 O7 8_655 2.337(3) ?
Dy1 O5 . 2.342(3) ?
Dy1 O6 . 2.354(3) ?
Dy1 O8 6_656 2.373(3) ?
Dy1 O2 . 2.387(3) ?
Dy1 N2 . 2.617(3) ?
Dy1 N1 . 2.636(3) ?
N1 C3 . 1.473(4) ?
N1 C7 . 1.477(5) ?
N1 C5 . 1.487(5) ?
N2 C1 . 1.482(5) ?
N2 C9 . 1.485(5) ?
N2 C6 . 1.488(5) ?
C4 O4 . 1.257(5) ?
C4 O3 . 1.254(5) ?
C4 C3 . 1.521(5) ?
C3 H3A . 0.9700 ?
C3 H3B . 0.9700 ?
C2 O2 . 1.231(5) ?
C2 O1 . 1.282(5) ?
C2 C1 . 1.496(5) ?
C1 H1A . 0.9700 ?
C1 H1B . 0.9700 ?
C6 C5 . 1.518(6) ?
C6 H6A . 0.9700 ?
C6 H6B . 0.9700 ?
C5 H5A . 0.9700 ?
C5 H5B . 0.9700 ?
O1 H1 . 0.8200 ?
C8 O7 . 1.248(4) ?
C8 O5 . 1.260(4) ?
C8 C7 . 1.513(5) ?
C7 H7A . 0.9700 ?
C7 H7B . 0.9700 ?
C10 O8 . 1.243(4) ?
C10 O6 . 1.265(4) ?
C10 C9 . 1.524(5) ?
C9 H9A . 0.9700 ?
C9 H9B . 0.9700 ?
O7 Dy1 8_665 2.337(3) ?
O8 Dy1 6_556 2.373(2) ?
O1W H2W . 0.8462 ?
O1W H1W . 0.8429 ?
O2W H3W . 0.8322 ?
O2W H4W . 0.8371 ?
O3W H6W . 0.8515 ?
O3W H5W . 0.8763 ?

loop_
_geom_hbond_atom_site_label_D
_geom_hbond_atom_site_label_H
_geom_hbond_atom_site_label_A
_geom_hbond_site_symmetry_A
_geom_hbond_distance_DH
_geom_hbond_distance_HA
_geom_hbond_distance_DA
_geom_hbond_angle_DHA
O1 H1 O3 2_564 0.82 1.69 2.504(5) 172.0
O1W H2W O6 1_655 0.85 2.17 2.920(5) 147.5
O1W H1W O3 5_666 0.84 2.10 2.925(5) 164.7
O2W H3W O3W 4_565 0.83 2.04 2.813(6) 154.1
O2W H4W O1W 3_755 0.84 2.09 2.844(6) 149.6
O3W H6W O2 8_665 0.85 2.56 3.141(5) 126.8
